data_7225507
loop_
_publ_author_name
'Xiao, Xia'
'Hao, Xiaomin'
'Bai, Jianliang'
'Chao, Jianbin'
'Cao, Wei'
'Chen, Xia'

_publ_section_title
;
 Synthesis, mechanism and ethylene polymerization catalysis of Ge(IV),
 Sn(II) and Zr(IV) complexes derived from substituted \b-diketiminates
;
_journal_name_full 'RSC Adv.'
_journal_paper_doi 10.1039/C6RA11097E
_journal_year 2016
_chemical_formula_sum 'C13 H33 Cl N4 Si2 Sn'
_chemical_formula_weight 455.75
_chemical_name_systematic
; 
 ? 
;
_space_group_IT_number 14
_symmetry_cell_setting monoclinic
_symmetry_space_group_name_Hall '-P 2yn'
_symmetry_space_group_name_H-M 'P 1 21/n 1'
_atom_sites_solution_hydrogens geom
_atom_sites_solution_primary direct
_atom_sites_solution_secondary difmap
_audit_creation_method SHELXL-97
_audit_update_record
;
2016-05-31 deposited with the CCDC.
2016-06-09 downloaded from the CCDC.
;
_cell_angle_alpha 90.00
_cell_angle_beta 91.121(2)
_cell_angle_gamma 90.00
_cell_formula_units_Z 4
_cell_length_a 11.7137(17)
_cell_length_b 15.426(2)
_cell_length_c 11.7657(17)
_cell_measurement_reflns_used 4254
_cell_measurement_temperature 183(2)
_cell_measurement_theta_max 16.470
_cell_measurement_theta_min 2.183
_cell_volume 2125.6(5)
_computing_cell_refinement SAINT
_computing_data_collection SMART
_computing_data_reduction SAINT
_computing_molecular_graphics SHELXTL
_computing_publication_material SHELXTL
_computing_structure_refinement 'SHELXL-97 (Sheldrick, 1997)'
_computing_structure_solution 'SHELXS-97 (Sheldrick, 1990)'
_diffrn_ambient_temperature 183(2)
_diffrn_measured_fraction_theta_full 0.990
_diffrn_measured_fraction_theta_max 0.990
_diffrn_measurement_device_type 'CCD area detector'
_diffrn_measurement_method \w
_diffrn_radiation_monochromator graphite
_diffrn_radiation_source 'oil sealed '
_diffrn_radiation_type MoK\a
_diffrn_radiation_wavelength 0.71073
_diffrn_reflns_av_R_equivalents 0.0427
_diffrn_reflns_av_sigmaI/netI 0.0450
_diffrn_reflns_limit_h_max 13
_diffrn_reflns_limit_h_min -13
_diffrn_reflns_limit_k_max 16
_diffrn_reflns_limit_k_min -18
_diffrn_reflns_limit_l_max 9
_diffrn_reflns_limit_l_min -13
_diffrn_reflns_number 8605
_diffrn_reflns_theta_full 25.01
_diffrn_reflns_theta_max 25.01
_diffrn_reflns_theta_min 2.18
_diffrn_standards_decay_% 4.41
_exptl_absorpt_coefficient_mu 1.441
_exptl_absorpt_correction_T_max 0.7615
_exptl_absorpt_correction_T_min 0.7615
_exptl_absorpt_correction_type multi-scan
_exptl_absorpt_process_details SADABS
_exptl_crystal_colour colorless
_exptl_crystal_density_diffrn 1.424
_exptl_crystal_density_method 'not measured'
_exptl_crystal_description block
_exptl_crystal_F_000 936
_exptl_crystal_size_max 0.20
_exptl_crystal_size_mid 0.20
_exptl_crystal_size_min 0.20
_refine_diff_density_max 0.580
_refine_diff_density_min -1.024
_refine_diff_density_rms 0.109
_refine_ls_extinction_method none
_refine_ls_goodness_of_fit_ref 1.015
_refine_ls_hydrogen_treatment mixed
_refine_ls_matrix_type full
_refine_ls_number_parameters 200
_refine_ls_number_reflns 3697
_refine_ls_number_restraints 0
_refine_ls_restrained_S_all 1.015
_refine_ls_R_factor_all 0.0626
_refine_ls_R_factor_gt 0.0517
_refine_ls_shift/su_max 0.001
_refine_ls_shift/su_mean 0.000
_refine_ls_structure_factor_coef Fsqd
_refine_ls_weighting_details 'calc w=1/[\s^2^(Fo^2^)+(0.1000P)^2^+9.7463P] where P=(Fo^2^+2Fc^2^)/3'
_refine_ls_weighting_scheme calc
_refine_ls_wR_factor_gt 0.1577
_refine_ls_wR_factor_ref 0.1745
_reflns_number_gt 3209
_reflns_number_total 3697
_reflns_threshold_expression >2sigma(I)
_cod_data_source_file c6ra11097e1.cif
_cod_data_source_block hs0350p
_cod_original_sg_symbol_H-M P2(1)/n
_cod_database_code 7225507

loop_
_symmetry_equiv_pos_as_xyz
'x, y, z'
'-x+1/2, y+1/2, -z+1/2'
'-x, -y, -z'
'x-1/2, -y-1/2, z-1/2'

loop_
_atom_site_label
_atom_site_type_symbol
_atom_site_fract_x
_atom_site_fract_y
_atom_site_fract_z
_atom_site_U_iso_or_equiv
_atom_site_adp_type
_atom_site_occupancy
_atom_site_symmetry_multiplicity
_atom_site_calc_flag
_atom_site_refinement_flags
Sn1 Sn 0.40374(4) 0.07754(3) 0.36817(4) 0.0361(2) Uani 1 1 d .
Cl1 Cl 0.36942(16) 0.23006(13) 0.42188(17) 0.0480(5) Uani 1 1 d .
Si1 Si 0.17722(17) -0.01318(13) 0.25279(17) 0.0385(5) Uani 1 1 d .
Si2 Si 0.63765(18) 0.04091(16) 0.21472(19) 0.0483(5) Uani 1 1 d .
N1 N 0.5185(5) 0.1069(4) 0.2326(5) 0.0380(13) Uani 1 1 d .
N2 N 0.2656(5) 0.0772(3) 0.2404(5) 0.0305(12) Uani 1 1 d .
N3 N 0.5641(5) 0.2126(4) 0.0987(5) 0.0414(14) Uani 1 1 d .
N4 N 0.1687(5) 0.1616(4) 0.1056(5) 0.0401(13) Uani 1 1 d .
C1 C 0.4821(6) 0.1664(4) 0.1544(5) 0.0335(14) Uani 1 1 d .
C2 C 0.3671(6) 0.1806(5) 0.1226(6) 0.0368(15) Uani 1 1 d .
H2 H 0.3549 0.2247 0.0697 0.044 Uiso 1 1 calc R
C3 C 0.2688(5) 0.1384(4) 0.1586(6) 0.0347(14) Uani 1 1 d .
C4 C 0.0661(6) 0.1774(6) 0.1716(7) 0.0489(19) Uani 1 1 d .
H4A H 0.0718 0.1465 0.2423 0.073 Uiso 1 1 calc R
H4B H 0.0002 0.1578 0.1293 0.073 Uiso 1 1 calc R
H4C H 0.0592 0.2384 0.1865 0.073 Uiso 1 1 calc R
C5 C 0.1671(7) 0.2070(6) -0.0030(7) 0.0512(19) Uani 1 1 d .
H5A H 0.1799 0.2678 0.0097 0.077 Uiso 1 1 calc R
H5B H 0.0942 0.1989 -0.0402 0.077 Uiso 1 1 calc R
H5C H 0.2261 0.1843 -0.0501 0.077 Uiso 1 1 calc R
C6 C 0.5412(7) 0.2548(6) -0.0098(6) 0.0504(19) Uani 1 1 d .
H6A H 0.4993 0.2161 -0.0590 0.076 Uiso 1 1 calc R
H6B H 0.6122 0.2699 -0.0442 0.076 Uiso 1 1 calc R
H6C H 0.4972 0.3064 0.0021 0.076 Uiso 1 1 calc R
C7 C 0.6541(7) 0.2553(6) 0.1662(8) 0.060(2) Uani 1 1 d .
H7A H 0.6403 0.3166 0.1678 0.090 Uiso 1 1 calc R
H7B H 0.7268 0.2443 0.1328 0.090 Uiso 1 1 calc R
H7C H 0.6543 0.2329 0.2424 0.090 Uiso 1 1 calc R
C8 C 0.6822(11) 0.0351(8) 0.0659(10) 0.089(4) Uani 1 1 d .
H8A H 0.6160 0.0295 0.0171 0.134 Uiso 1 1 calc R
H8B H 0.7310 -0.0142 0.0562 0.134 Uiso 1 1 calc R
H8C H 0.7229 0.0870 0.0469 0.134 Uiso 1 1 calc R
C9 C 0.7579(10) 0.0730(8) 0.3145(14) 0.100(5) Uani 1 1 d .
H9A H 0.7880 0.1281 0.2918 0.149 Uiso 1 1 calc R
H9B H 0.8172 0.0301 0.3122 0.149 Uiso 1 1 calc R
H9C H 0.7299 0.0772 0.3905 0.149 Uiso 1 1 calc R
C10 C 0.5978(9) -0.0707(6) 0.2574(10) 0.071(3) Uani 1 1 d .
H10A H 0.5805 -0.0715 0.3368 0.107 Uiso 1 1 calc R
H10B H 0.6602 -0.1094 0.2436 0.107 Uiso 1 1 calc R
H10C H 0.5319 -0.0891 0.2139 0.107 Uiso 1 1 calc R
C11 C 0.2731(8) -0.1095(5) 0.2636(8) 0.056(2) Uani 1 1 d .
H11A H 0.3228 -0.1105 0.1997 0.084 Uiso 1 1 calc R
H11B H 0.2279 -0.1614 0.2640 0.084 Uiso 1 1 calc R
H11C H 0.3179 -0.1061 0.3327 0.084 Uiso 1 1 calc R
C12 C 0.0982(8) -0.0042(7) 0.3872(8) 0.067(3) Uani 1 1 d .
H12A H 0.1514 -0.0037 0.4503 0.100 Uiso 1 1 calc R
H12B H 0.0476 -0.0527 0.3941 0.100 Uiso 1 1 calc R
H12C H 0.0548 0.0486 0.3868 0.100 Uiso 1 1 calc R
C13 C 0.0739(7) -0.0324(6) 0.1350(8) 0.055(2) Uani 1 1 d .
H13A H 0.0038 -0.0028 0.1503 0.082 Uiso 1 1 calc R
H13B H 0.0595 -0.0935 0.1281 0.082 Uiso 1 1 calc R
H13C H 0.1047 -0.0110 0.0654 0.082 Uiso 1 1 calc R

loop_
_atom_site_aniso_label
_atom_site_aniso_U_11
_atom_site_aniso_U_22
_atom_site_aniso_U_33
_atom_site_aniso_U_23
_atom_site_aniso_U_13
_atom_site_aniso_U_12
Sn1 0.0338(3) 0.0454(3) 0.0289(3) 0.00330(18) 0.0000(2) 0.00396(19)
Cl1 0.0448(10) 0.0501(11) 0.0492(10) -0.0130(8) 0.0042(8) -0.0036(8)
Si1 0.0379(10) 0.0383(10) 0.0393(11) 0.0033(8) 0.0035(8) -0.0040(8)
Si2 0.0375(11) 0.0630(14) 0.0445(12) -0.0011(10) 0.0053(9) 0.0148(10)
N1 0.032(3) 0.042(3) 0.040(3) -0.001(3) 0.003(2) 0.007(3)
N2 0.035(3) 0.030(3) 0.026(3) -0.004(2) -0.003(2) 0.008(2)
N3 0.034(3) 0.053(4) 0.037(3) 0.006(3) 0.005(2) -0.006(3)
N4 0.034(3) 0.043(3) 0.043(3) 0.012(3) -0.002(2) 0.004(3)
C1 0.035(3) 0.034(3) 0.032(3) -0.008(3) 0.004(3) -0.001(3)
C2 0.031(3) 0.042(4) 0.037(4) 0.007(3) 0.000(3) -0.002(3)
C3 0.026(3) 0.039(4) 0.039(4) -0.006(3) -0.001(3) 0.005(3)
C4 0.031(4) 0.060(5) 0.056(5) 0.000(4) -0.001(3) 0.011(3)
C5 0.041(4) 0.061(5) 0.051(5) 0.012(4) -0.009(3) 0.010(4)
C6 0.056(5) 0.057(5) 0.039(4) 0.014(4) 0.020(4) -0.006(4)
C7 0.054(5) 0.067(6) 0.059(5) -0.010(4) 0.004(4) -0.024(4)
C8 0.109(9) 0.087(8) 0.074(7) 0.002(6) 0.044(7) 0.045(7)
C9 0.053(6) 0.099(9) 0.145(13) -0.021(8) -0.031(7) 0.018(6)
C10 0.072(6) 0.064(6) 0.079(7) 0.015(5) 0.019(5) 0.028(5)
C11 0.062(5) 0.037(4) 0.069(6) 0.005(4) -0.011(4) 0.005(4)
C12 0.058(5) 0.092(7) 0.051(5) 0.010(5) 0.024(4) -0.009(5)
C13 0.051(5) 0.048(5) 0.066(6) -0.001(4) -0.006(4) -0.002(4)

loop_
_atom_type_symbol
_atom_type_description
_atom_type_scat_dispersion_real
_atom_type_scat_dispersion_imag
_atom_type_scat_source
C C 0.0033 0.0016 'International Tables Vol C Tables 4.2.6.8 and 6.1.1.4'
H H 0.0000 0.0000 'International Tables Vol C Tables 4.2.6.8 and 6.1.1.4'
N N 0.0061 0.0033 'International Tables Vol C Tables 4.2.6.8 and 6.1.1.4'
Si Si 0.0817 0.0704 'International Tables Vol C Tables 4.2.6.8 and 6.1.1.4'
Sn Sn -0.6537 1.4246 'International Tables Vol C Tables 4.2.6.8 and 6.1.1.4'
Cl Cl 0.1484 0.1585 'International Tables Vol C Tables 4.2.6.8 and 6.1.1.4'

loop_
_geom_angle_atom_site_label_1
_geom_angle_atom_site_label_2
_geom_angle_atom_site_label_3
_geom_angle
N1 Sn1 N2 87.5(2)
N1 Sn1 Cl1 95.51(17)
N2 Sn1 Cl1 93.24(14)
N2 Si1 C13 116.6(3)
N2 Si1 C12 108.6(4)
C13 Si1 C12 108.8(4)
N2 Si1 C11 106.5(3)
C13 Si1 C11 107.9(4)
C12 Si1 C11 108.2(5)
N1 Si2 C8 112.7(4)
N1 Si2 C10 107.6(4)
C8 Si2 C10 106.9(5)
N1 Si2 C9 111.2(4)
C8 Si2 C9 112.6(7)
C10 Si2 C9 105.3(6)
C1 N1 Si2 123.5(5)
C1 N1 Sn1 116.8(4)
Si2 N1 Sn1 118.6(3)
C3 N2 Si1 130.1(5)
C3 N2 Sn1 117.3(4)
Si1 N2 Sn1 112.2(3)
C1 N3 C6 122.3(6)
C1 N3 C7 118.5(6)
C6 N3 C7 113.1(6)
C3 N4 C5 121.5(6)
C3 N4 C4 120.5(6)
C5 N4 C4 112.9(6)
N1 C1 N3 117.4(6)
N1 C1 C2 124.7(6)
N3 C1 C2 117.8(6)
C1 C2 C3 129.6(6)
N2 C3 N4 118.3(6)
N2 C3 C2 125.3(6)
N4 C3 C2 116.5(6)

loop_
_geom_bond_atom_site_label_1
_geom_bond_atom_site_label_2
_geom_bond_distance
Sn1 N1 2.154(6)
Sn1 N2 2.187(6)
Sn1 Cl1 2.471(2)
Si1 N2 1.744(6)
Si1 C13 1.846(9)
Si1 C12 1.853(8)
Si1 C11 1.865(8)
Si2 N1 1.744(6)
Si2 C8 1.839(10)
Si2 C10 1.856(10)
Si2 C9 1.882(12)
N1 C1 1.362(9)
N2 C3 1.350(9)
N3 C1 1.372(9)
N3 C6 1.454(9)
N3 C7 1.465(10)
N4 C3 1.365(8)
N4 C5 1.457(9)
N4 C4 1.463(10)
C1 C2 1.408(9)
C2 C3 1.396(9)
